data_1531617
loop_
_publ_author_name
'Karen, P.'
'Kjekshus, A.'
'Sora, I.N.'
'Huang, Q.'
'Karen, V.L.'
'Santoro, A.'
'Rosov, N.'
'Lynn, J.W.'

_publ_section_title
;
 Neutron powder diffraction study of nuclear and magnetic structures of
 oxidized and reduced Y Ba2 Fe3 O8+w
;
_journal_name_full 'Journal of Solid State Chemistry'
_journal_page_first 87
_journal_page_last 95
_journal_volume 174
_journal_year 2003
_chemical_formula_sum 'Ba2 Fe3 O7.84 Y'
_chemical_name_systematic 'Y Ba2 Fe3 O7.84'
_space_group_IT_number 47
_symmetry_space_group_name_Hall '-P 2 2'
_symmetry_space_group_name_H-M 'P m m m'
_cell_angle_alpha 90
_cell_angle_beta 90
_cell_angle_gamma 90
_cell_formula_units_Z 1
_cell_length_a 3.91095
_cell_length_b 3.92223
_cell_length_c 11.7916
_cell_volume 180.879
_citation_journal_id_ASTM JSSCBI
_cod_data_source_file Karen_JSSCBI_2003_1639.cif
_cod_data_source_block Ba2Fe3O7.84Y1
_cod_original_formula_sum 'Ba2 Fe3 O7.84 Y1'
_cod_database_code 1531617

loop_
_symmetry_equiv_pos_as_xyz
x,y,z
-x,-y,z
x,-y,-z
-x,y,-z
-x,-y,-z
x,y,-z
-x,y,z
x,-y,z

loop_
_atom_site_label
_atom_site_type_symbol
_atom_site_fract_x
_atom_site_fract_y
_atom_site_fract_z
_atom_site_occupancy
_atom_site_U_iso_or_equiv
O5 O-2 0.5 0 0 0.99 0.0
O3 O-2 0 0.5 0.3817 1 0.0
Fe2 Fe+2 0 0 0.3394 1 0.0
O1 O-2 0 0 0.1821 1 0.0
O4 O-2 0 0.5 0 0.85 0.0
Ba1 Ba+2 0.5 0.5 0.1654 1 0.0
O2 O-2 0.5 0 0.3831 1 0.0
Fe1 Fe+2 0 0 0 1 0.0
Y1 Y+3 0.5 0.5 0.5 1 0.0
